data_7224731
loop_
_publ_author_name
'Shi, X.'
'El Hassan, N.'
'Ikni, A.'
'Li, W.'
'Guiblin, N.'
'Spasojevi\'c de-Bir\'e, A.'
'Ghermani, N. E.'

_publ_section_title
;
 Experimental electron densities of neutral and zwitterionic forms of the
 drug piroxicam
;
_journal_issue 18
_journal_name_full CrystEngComm
_journal_page_first 3289
_journal_paper_doi 10.1039/C5CE02397A
_journal_volume 18
_journal_year 2016
_chemical_formula_sum 'C15 H13 N3 O4 S'
_chemical_formula_weight 331.334
_chemical_name_systematic
;
?
;
_space_group_IT_number 14
_symmetry_cell_setting monoclinic
_symmetry_space_group_name_Hall '-P 2ybc'
_symmetry_space_group_name_H-M 'P 1 21/c 1'
_atom_sites_solution_hydrogens difmap
_atom_sites_solution_primary direct
_atom_sites_solution_secondary difmap
_audit_creation_method MoPro12
_audit_update_record
;
2016-02-10 deposited with the CCDC.
2016-03-28 downloaded from the CCDC.
;
_cell_angle_alpha 90.000
_cell_angle_beta 96.408(5)
_cell_angle_gamma 90.000
_cell_formula_units_Z 4
_cell_length_a 7.031(5)
_cell_length_b 14.975(5)
_cell_length_c 13.892(5)
_cell_measurement_reflns_used 9809
_cell_measurement_temperature 100(2)
_cell_measurement_theta_max 112.3
_cell_measurement_theta_min 6.235
_cell_volume 1453.5(13)
_computing_structure_refinement 'MoPro (J. Appl. Cryst. 2005, 38, 38-54)'
_computing_structure_solution 'SHELXS-97 (Sheldrick, 1990)'
_diffrn_ambient_temperature 100(2)
_diffrn_measured_fraction_theta_full 0.980
_diffrn_measured_fraction_theta_max 0.868
_diffrn_measurement_device_type 'Bruker D8 Venture'
_diffrn_measurement_method '\f or \w oscillation scans'
_diffrn_radiation_monochromator graphite
_diffrn_radiation_source 'fine-focus sealed tube'
_diffrn_radiation_type MoK\a
_diffrn_radiation_wavelength 0.71073
_diffrn_reflns_av_R_equivalents 0.0568
_diffrn_reflns_av_sigmaI/netI 0.05825
_diffrn_reflns_limit_h_max 16
_diffrn_reflns_limit_h_min -16
_diffrn_reflns_limit_k_max 35
_diffrn_reflns_limit_k_min 0
_diffrn_reflns_limit_l_max 33
_diffrn_reflns_limit_l_min 0
_diffrn_reflns_number 21208
_diffrn_reflns_theta_full 29.65
_diffrn_reflns_theta_max 59.01
_diffrn_reflns_theta_min 2.72
_exptl_absorpt_coefficient_mu 0.248
_exptl_absorpt_correction_type none
_exptl_crystal_colour colorless
_exptl_crystal_density_diffrn 1.515
_exptl_crystal_density_method 'not measured'
_exptl_crystal_description prism
_exptl_crystal_F_000 688
_exptl_crystal_size_max 0.4
_exptl_crystal_size_mid 0.3
_exptl_crystal_size_min 0.25
_refine_diff_density_max 0.923
_refine_diff_density_min -0.994
_refine_diff_density_rms 0.150
_refine_ls_extinction_method none
_refine_ls_goodness_of_fit_ref 0.543
_refine_ls_hydrogen_treatment refxyz
_refine_ls_matrix_type full
_refine_ls_number_parameters 247
_refine_ls_number_reflns 10483
_refine_ls_number_restraints 0
_refine_ls_restrained_S_all 0.000
_refine_ls_R_factor_all 0.0239
_refine_ls_R_factor_gt 0.0239
_refine_ls_shift/su_max -0.002
_refine_ls_shift/su_mean 0.000
_refine_ls_structure_factor_coef Fsqd
_refine_ls_weighting_scheme sigma
_refine_ls_wR_factor_gt 0.0331
_refine_ls_wR_factor_ref 0.0331
_reflns_number_gt 10483
_reflns_number_total 18537
_reflns_threshold_expression >2.0sigma(I)
_cod_data_source_file c5ce02397a2.cif
_cod_data_source_block I
_cod_depositor_comments 'Adding full bibliography for 7224730--7224733.cif.'
_cod_original_cell_volume 1454.(1)
_cod_original_sg_symbol_Hall -P_2ybc
_cod_original_sg_symbol_H-M P_21/c
_cod_database_code 7224731

loop_
_symmetry_equiv_pos_as_xyz
'x, y, z'
'-x, y+1/2, -z+1/2'
'-x, -y, -z'
'x, -y+1/2, z+1/2'

loop_
_atom_site_type_symbol
_atom_site_label
_atom_site_fract_x
_atom_site_fract_y
_atom_site_fract_z
_atom_site_U_iso_or_equiv
_atom_site_adp_type
_atom_site_occupancy
_atom_site_calc_flag
_atom_site_refinement_flags_posn
_atom_site_refinement_flags_adp
S S1 1.055102(12) 0.094475(6) 0.099104(6) 0.008963(7) Uani 1 d . .
O O1 1.19436(4) 0.111063(18) 0.033141(19) 0.01310(3) Uani 1 d . .
O O4 0.67618(4) 0.291382(18) -0.12333(2) 0.01620(3) Uani 1 d . .
O O2 1.05309(4) 0.009364(17) 0.14581(2) 0.01415(3) Uani 1 d . .
O O3 0.87493(4) 0.357182(17) 0.02563(2) 0.01555(3) Uani 1 d . .
N N1 0.84123(4) 0.112565(19) 0.04167(2) 0.00953(3) Uani 1 d . .
N N2 0.66089(5) 0.13860(2) -0.14028(2) 0.01152(3) Uani 1 d . .
N N3 0.53016(5) 0.04332(2) -0.25757(2) 0.01605(4) Uani 1 d . .
C C1 0.81792(5) 0.20187(2) 0.00512(2) 0.00984(3) Uani 1 d . .
C C8 1.07142(5) 0.17942(2) 0.18578(2) 0.00997(3) Uani 1 d . .
C C4 1.11098(6) 0.32083(3) 0.31323(3) 0.01409(4) Uani 1 d . .
C C5 1.17885(6) 0.23660(3) 0.34289(3) 0.01515(4) Uani 1 d . .
C C11 0.56846(5) 0.12866(2) -0.23472(2) 0.01129(3) Uani 1 d . .
C C10 0.71325(5) 0.21469(2) -0.09147(2) 0.01103(3) Uani 1 d . .
C C14 0.39333(6) 0.09162(3) -0.41562(3) 0.01978(4) Uani 1 d . .
C C12 0.52380(5) 0.19982(3) -0.29842(3) 0.01334(3) Uani 1 d . .
C C9 0.67948(6) 0.07684(3) 0.09030(3) 0.01447(4) Uani 1 d . .
C C7 0.99663(5) 0.26295(2) 0.15506(2) 0.00989(3) Uani 1 d . .
C C6 1.16046(6) 0.16477(2) 0.27878(3) 0.01337(4) Uani 1 d . .
C C3 1.01995(5) 0.33437(2) 0.22006(3) 0.01218(3) Uani 1 d . .
C C2 0.89253(5) 0.27352(2) 0.05813(2) 0.01034(3) Uani 1 d . .
C C13 0.43479(6) 0.17996(3) -0.39017(3) 0.01655(4) Uani 1 d . .
C C15 0.44410(6) 0.02601(3) -0.34656(3) 0.02009(5) Uani 1 d . .
H H3 0.9685(8) 0.3943(3) 0.1996(4) 0.03194 Uani 1 d D U
H H9C 0.5588(9) 0.0919(4) 0.0487(4) 0.03283 Uani 1 d D U
H H12 0.5568(8) 0.2636(4) -0.2772(4) 0.03043 Uani 1 d D U
H H9A 0.6898(8) 0.0119(4) 0.0962(4) 0.03434 Uani 1 d D U
H H5 1.2418(8) 0.2275(4) 0.4116(4) 0.02897 Uani 1 d D U
H H9B 0.6787(9) 0.1034(4) 0.1527(5) 0.03284 Uani 1 d D U
H H6 1.2118(8) 0.1038(4) 0.2978(4) 0.02645 Uani 1 d D U
H H13 0.4023(9) 0.2296(4) -0.4355(4) 0.03576 Uani 1 d D U
H H2N 0.7080(8) 0.0878(4) -0.1142(4) 0.02413 Uani 1 d D U
H H15 0.4193(9) -0.0372(4) -0.3603(4) 0.03571 Uani 1 d D U
H H14 0.3265(9) 0.0742(4) -0.4798(4) 0.03677 Uani 1 d D U
H H4 1.1248(9) 0.3720(4) 0.3606(4) 0.03315 Uani 1 d D U
H H3O 0.8028(11) 0.3515(4) -0.0310(5) 0.02599 Uani 1 d D U

loop_
_atom_site_aniso_label
_atom_site_aniso_U_11
_atom_site_aniso_U_22
_atom_site_aniso_U_33
_atom_site_aniso_U_12
_atom_site_aniso_U_13
_atom_site_aniso_U_23
S1 0.00960(3) 0.00796(3) 0.00894(3) 0.00168(3) -0.00067(2) -0.00092(3)
O1 0.01010(10) 0.01798(11) 0.01128(10) 0.00190(8) 0.00145(8) -0.00277(8)
O4 0.02068(13) 0.01040(10) 0.01561(12) 0.00204(9) -0.00639(10) 0.00129(9)
O2 0.01799(12) 0.00913(9) 0.01412(11) 0.00187(9) -0.00350(9) 0.00115(8)
O3 0.02000(13) 0.00857(10) 0.01673(12) 0.00039(9) -0.00394(10) 0.00111(9)
N1 0.00917(10) 0.00853(10) 0.01048(10) 0.00045(8) -0.00077(8) 0.00001(8)
N2 0.01277(12) 0.01065(11) 0.01018(11) 0.00052(9) -0.00294(9) -0.00047(9)
N3 0.01836(15) 0.01348(13) 0.01477(13) -0.00082(11) -0.00491(11) -0.00213(10)
C1 0.01076(12) 0.00839(11) 0.00975(12) 0.00074(9) -0.00164(9) -0.00001(9)
C8 0.01139(13) 0.00947(12) 0.00868(11) 0.00086(10) -0.00046(9) -0.00119(9)
C4 0.01560(15) 0.01473(14) 0.01163(13) 0.00014(12) 0.00016(11) -0.00510(11)
C5 0.01838(16) 0.01657(15) 0.00977(13) 0.00072(12) -0.00167(11) -0.00338(11)
C11 0.01014(13) 0.01291(13) 0.01022(12) 0.00009(10) -0.00147(10) -0.00039(10)
C10 0.01140(13) 0.00986(12) 0.01100(12) 0.00107(10) -0.00241(10) 0.00012(10)
C14 0.02049(17) 0.02500(19) 0.01246(14) 0.00029(15) -0.00434(12) -0.00351(14)
C12 0.01314(14) 0.01581(14) 0.01048(13) -0.00022(11) -0.00127(10) 0.00188(11)
C9 0.01195(14) 0.01323(14) 0.01854(16) -0.00115(11) 0.00305(12) 0.00146(12)
C7 0.01107(13) 0.00849(11) 0.00977(12) 0.00059(9) -0.00032(9) -0.00178(9)
C6 0.01671(15) 0.01330(14) 0.00925(12) 0.00148(11) -0.00231(11) -0.00118(10)
C3 0.01323(14) 0.01054(12) 0.01254(13) 0.00062(10) 0.00036(11) -0.00384(10)
C2 0.01154(13) 0.00803(11) 0.01094(12) 0.00061(10) -0.00105(10) -0.00037(10)
C13 0.01599(16) 0.02258(17) 0.01038(13) 0.00027(13) -0.00170(11) 0.00154(13)
C15 0.02266(19) 0.01903(17) 0.01669(16) -0.00069(14) -0.00624(14) -0.00517(14)
H3 0.04369 0.01729 0.03239 0.00779 -0.00654 -0.00342
H9C 0.01958 0.04658 0.03067 -0.00119 -0.00456 0.01062
H12 0.03950 0.02175 0.02775 -0.00262 -0.00634 0.00093
H9A 0.03927 0.01825 0.04639 -0.00271 0.00874 0.00582
H5 0.03439 0.03461 0.01612 0.00266 -0.00519 -0.00244
H9B 0.03537 0.04205 0.02207 -0.01041 0.00745 -0.00875
H6 0.03297 0.02045 0.02452 0.00617 -0.00307 0.00213
H13 0.04372 0.03538 0.02516 0.00069 -0.00950 0.00878
H2N 0.03073 0.01671 0.02319 0.00422 -0.00476 0.00065
H15 0.04486 0.02607 0.03304 -0.00333 -0.00964 -0.00817
H14 0.04072 0.04404 0.02191 -0.00220 -0.01267 -0.00570
H4 0.04418 0.02664 0.02673 0.00360 -0.00452 -0.01382
H3O 0.03346 0.01858 0.02340 -0.00017 -0.00795 0.00081

loop_
_atom_type_symbol
_atom_type_description
_atom_type_scat_dispersion_real
_atom_type_scat_dispersion_imag
_atom_type_scat_source
C C 0.0033 0.0000 'Su & Coppens. Acta. Cryst. (1997) A53, 749-762. '
H H 0.0000 0.0000 'Su & Coppens. Acta. Cryst. (1997) A53, 749-762. '
N N 0.0061 0.0000 'Su & Coppens. Acta. Cryst. (1997) A53, 749-762. '
O O 0.0106 0.0000 'Su & Coppens. Acta. Cryst. (1997) A53, 749-762. '
S S 0.1246 0.0000 'Su & Coppens. Acta. Cryst. (1997) A53, 749-762. '

loop_
_geom_angle_atom_site_label_1
_geom_angle_atom_site_label_2
_geom_angle_atom_site_label_3
_geom_angle
O2 S1 O1 119.05(13)
O2 S1 N1 108.18(10)
O2 S1 C8 109.84(15)
O1 S1 N1 108.29(2)
O1 S1 C8 108.49(12)
N1 S1 C8 101.58(10)
C2 O3 H3O 103.(2)
C1 N1 C9 115.72(16)
C10 N2 C11 128.9(2)
C10 N2 H2N 117.(2)
C11 N2 H2N 114.(1)
C11 N3 C15 117.54(17)
C10 C1 C2 120.7(2)
C7 C8 C6 122.53(19)
C3 C4 C5 120.85(19)
C3 C4 H4 120.(2)
C5 C4 H4 119.(2)
C6 C5 C4 120.3(2)
C6 C5 H5 120.(1)
C15 C14 C13 117.8(2)
C15 C14 H14 119.(2)
C13 C14 H14 123.(2)
C13 C12 H12 122.(1)
H9B C9 H9A 110.(2)
H9B C9 H9C 110.(2)
H9A C9 H9C 109.(2)
C2 C7 C3 121.4(2)

loop_
_geom_bond_atom_site_label_1
_geom_bond_atom_site_label_2
_geom_bond_distance
S1 O2 1.4310(5)
S1 O1 1.4354(7)
S1 N1 1.6442(12)
S1 C8 1.7464(6)
O4 C10 1.2479(5)
O3 C2 1.3327(5)
O3 H3O 0.891(4)
N1 C1 1.4334(5)
N1 C9 1.4858(8)
N2 C10 1.3557(6)
N2 C11 1.4055(7)
N2 H2N 0.890(3)
N3 C11 1.3368(5)
N3 C15 1.3398(7)
C1 C10 1.4692(8)
C1 C2 1.3720(6)
C8 C7 1.4047(6)
C8 C6 1.3888(7)
C4 C3 1.3932(7)
C4 C5 1.3945(6)
C4 H4 1.007(3)
C5 C6 1.3932(5)
C5 H5 1.015(3)
C11 C12 1.3983(6)
C14 C15 1.3916(6)
C14 C13 1.3918(6)
C14 H14 0.995(3)
C12 C13 1.3881(7)
C12 H12 1.019(3)
C9 H9B 0.955(3)
C9 H9A 0.978(3)
C9 H9C 0.998(3)
C7 C2 1.4677(8)
C7 C3 1.3975(5)
C6 H6 1.006(3)
C3 H3 0.998(3)
C13 H13 0.984(3)
C15 H15 0.978(3)

loop_
_geom_hbond_atom_site_label_D
_geom_hbond_atom_site_label_H
_geom_hbond_atom_site_label_A
_geom_hbond_distance_DH
_geom_hbond_distance_HA
_geom_hbond_distance_DA
_geom_hbond_angle_DHA
_geom_hbond_site_symmetry_A
C9 H9C O1 0.998(3) 2.564(2) 3.453(3) 148.4(7) 1_455
C12 H12 O4 1.019(3) 2.2461(16) 2.8917(13) 119.9(4) 1_555
N2 H2N N1 0.890(3) 2.2913(16) 2.7264(14) 109.9(4) 1_555
N2 H2N C9 0.890(3) 2.8749(14) 3.3226(12) 112.8(4) 1_555
O3 H3O O4 0.891(4) 1.730(2) 2.5614(14) 154.1(3) 1_555
O3 H3O C10 0.891(4) 2.2760(17) 2.8424(13) 121.3(6) 1_555
C4 H4 O1 1.007(3) 2.4063(15) 3.2121(13) 136.5(5) 4_555
N2 H2N O2 0.890(3) 2.3015(18) 2.9990(16) 135.1(6) 3_755
C4 H4 O2 1.007(3) 2.4043(17) 3.1260(13) 127.9(5) 2_755

loop_
_geom_torsion_atom_site_label_1
_geom_torsion_atom_site_label_2
_geom_torsion_atom_site_label_3
_geom_torsion_atom_site_label_4
_geom_torsion
S1 N1 C1 C10 139.67(4)
S1 N1 C1 C2 -39.71(2)
S1 N1 C9 H9B 60.3(4)
S1 N1 C9 H9A -61.6(3)
S1 N1 C9 H9C -179.93(11)
S1 C8 C7 C2 6.426(19)
S1 C8 C7 C3 -175.212(9)
S1 C8 C6 C5 176.286(9)
S1 C8 C6 H6 -2.6(3)
O1 S1 N1 C1 -59.05(2)
O1 S1 N1 C9 165.09(2)
O1 S1 C8 C7 74.25(2)
O1 S1 C8 C6 -103.46(3)
O4 C10 N2 C11 4.03(2)
O4 C10 N2 H2N 172.1(2)
O4 C10 C1 N1 174.367(16)
O4 C10 C1 C2 -6.25(2)
O2 S1 N1 C1 170.65(2)
O2 S1 N1 C9 34.79(3)
O2 S1 C8 C7 -154.07(5)
O2 S1 C8 C6 28.21(3)
O3 C2 C1 N1 179.269(9)
O3 C2 C1 C10 -0.10(2)
O3 C2 C7 C8 -161.82(3)
O3 C2 C7 C3 19.87(2)
N1 S1 C8 C7 -39.71(3)
N1 S1 C8 C6 142.57(4)
N1 C1 C10 N2 -4.92(2)
N1 C1 C2 C7 -1.06(2)
N2 C10 C1 C2 174.46(3)
N2 C11 N3 C15 -179.19(3)
N2 C11 C12 C13 179.05(3)
N2 C11 C12 H12 -0.7(3)
N3 C11 N2 C10 -176.78(3)
N3 C11 N2 H2N 14.9(3)
N3 C11 C12 C13 0.03(3)
N3 C11 C12 H12 -179.76(8)
N3 C15 C14 C13 0.00(3)
N3 C15 C14 H14 -178.34(11)
C1 N1 S1 C8 55.06(2)
C1 N1 C9 H9B -74.3(4)
C1 N1 C9 H9A 163.9(2)
C1 N1 C9 H9C 45.5(4)
C1 C10 N2 C11 -176.71(3)
C1 C10 N2 H2N -8.6(3)
C1 C2 O3 H3O 3.4(4)
C1 C2 C7 C8 18.48(2)
C1 C2 C7 C3 -159.83(9)
C8 S1 N1 C9 -80.79(2)
C8 C7 C3 C4 -1.65(3)
C8 C7 C3 H3 179.7(4)
C8 C6 C5 C4 -0.70(3)
C8 C6 C5 H5 179.2(4)
C4 C3 C7 C2 176.69(2)
C4 C5 C6 H6 178.1(4)
C5 C6 C8 C7 -1.29(3)
C5 C4 C3 C7 -0.25(3)
C5 C4 C3 H3 178.4(4)
C11 N3 C15 C14 0.06(3)
C11 N3 C15 H15 179.75(6)
C11 C12 C13 C14 0.02(3)
C11 C12 C13 H13 179.8(4)
C10 N2 C11 C12 4.10(2)
C10 C1 N1 C9 -84.74(3)
C10 C1 C2 C7 179.58(3)
C14 C13 C12 H12 179.80(5)
C12 C11 N2 H2N -164.3(2)
C12 C11 N3 C15 -0.06(3)
C12 C13 C14 C15 -0.03(3)
C12 C13 C14 H14 178.24(8)
C9 N1 C1 C2 95.88(3)
C7 C8 C6 H6 179.87(5)
C7 C2 O3 H3O -176.3(2)
C7 C3 C4 H4 -178.5(4)
C6 C8 C7 C2 -175.90(2)
C6 C8 C7 C3 2.46(3)
C6 C5 C4 C3 1.46(3)
C6 C5 C4 H4 179.7(4)
C3 C4 C5 H5 -178.4(4)
C2 C7 C3 H3 -1.9(3)
C13 C14 C15 H15 -179.69(8)
C15 C14 C13 H13 -179.79(8)
H3 C3 C4 H4 0.1(4)
H12 C12 C13 H13 -0.4(4)
H5 C5 C6 H6 -2.0(4)
H5 C5 C4 H4 -0.2(4)
H13 C13 C14 H14 -1.5(4)
H15 C15 C14 H14 2.0(4)
